data_4122241
loop_
_publ_author_name
'Wang, Mei-Xiang'
'Yang, Hai-Bo'

_publ_section_title
;
 A General and High Yielding Fragment Coupling Synthesis of
 Heteroatom-Bridged Calixarenes and the Unprecedented Examples of
 Calixarene Cavity Fine-Tuned by Bridging Heteroatoms
;
_journal_issue 47
_journal_name_full 'Journal of the American Chemical Society'
_journal_page_first 15412
_journal_paper_doi 10.1021/ja0465092
_journal_volume 126
_journal_year 2004
_chemical_formula_sum 'C22 H20 Cl2 N10'
_chemical_formula_weight 495.38
_chemical_name_systematic
; 

 ? 

;
_space_group_IT_number 15
_symmetry_cell_setting monoclinic
_symmetry_space_group_name_Hall '-C 2yc'
_symmetry_space_group_name_H-M 'C 1 2/c 1'
_atom_sites_solution_hydrogens geom
_atom_sites_solution_primary direct
_atom_sites_solution_secondary difmap
_audit_creation_method SHELXL-97
_cell_angle_alpha 90.00
_cell_angle_beta 107.289(5)
_cell_angle_gamma 90.00
_cell_formula_units_Z 4
_cell_length_a 20.305(7)
_cell_length_b 9.995(4)
_cell_length_c 12.001(4)
_cell_measurement_reflns_used 763
_cell_measurement_temperature 293(2)
_cell_measurement_theta_max 26.21
_cell_measurement_theta_min 3.55
_cell_volume 2325.5(15)
_computing_cell_refinement 'Bruker SMART'
_computing_data_collection 'Bruker SMART'
_computing_data_reduction 'Bruker SAINT'
_computing_molecular_graphics 'Bruker SHELXTL'
_computing_publication_material 'Bruker SHELXTL'
_computing_structure_refinement 'SHELXL-97 (Sheldrick, 1997)'
_computing_structure_solution 'SHELXS-97 (Sheldrick, 1990)'
_diffrn_ambient_temperature 293(2)
_diffrn_measured_fraction_theta_full 0.995
_diffrn_measured_fraction_theta_max 0.995
_diffrn_measurement_device_type 'CCD area detector'
_diffrn_measurement_method 'phi and omega scans'
_diffrn_radiation_monochromator graphite
_diffrn_radiation_source 'fine-focus sealed tube'
_diffrn_radiation_type MoK\a
_diffrn_radiation_wavelength 0.71073
_diffrn_reflns_av_R_equivalents 0.0265
_diffrn_reflns_av_sigmaI/netI 0.0317
_diffrn_reflns_limit_h_max 25
_diffrn_reflns_limit_h_min -24
_diffrn_reflns_limit_k_max 10
_diffrn_reflns_limit_k_min -12
_diffrn_reflns_limit_l_max 14
_diffrn_reflns_limit_l_min -11
_diffrn_reflns_number 6490
_diffrn_reflns_theta_full 26.40
_diffrn_reflns_theta_max 26.40
_diffrn_reflns_theta_min 2.10
_exptl_absorpt_coefficient_mu 0.313
_exptl_absorpt_correction_T_max 1.000000
_exptl_absorpt_correction_T_min 0.802729
_exptl_absorpt_correction_type multi-scan
_exptl_absorpt_process_details SADABS
_exptl_crystal_density_diffrn 1.415
_exptl_crystal_density_meas ?
_exptl_crystal_density_method 'not measured'
_exptl_crystal_F_000 1024
_exptl_crystal_size_max 0.26
_exptl_crystal_size_mid 0.22
_exptl_crystal_size_min 0.18
_refine_diff_density_max 0.255
_refine_diff_density_min -0.219
_refine_diff_density_rms 0.044
_refine_ls_extinction_coef 0.0064(4)
_refine_ls_extinction_expression Fc^*^=kFc[1+0.001xFc^2^\l^3^/sin(2\q)]^-1/4^
_refine_ls_extinction_method SHELXL
_refine_ls_goodness_of_fit_ref 1.033
_refine_ls_hydrogen_treatment mixed
_refine_ls_matrix_type full
_refine_ls_number_parameters 156
_refine_ls_number_reflns 2383
_refine_ls_number_restraints 0
_refine_ls_restrained_S_all 1.033
_refine_ls_R_factor_all 0.0615
_refine_ls_R_factor_gt 0.0412
_refine_ls_shift/su_max 0.004
_refine_ls_shift/su_mean 0.001
_refine_ls_structure_factor_coef Fsqd
_refine_ls_weighting_details 'calc w=1/[\s^2^(Fo^2^)+(0.0592P)^2^+1.4197P] where P=(Fo^2^+2Fc^2^)/3'
_refine_ls_weighting_scheme calc
_refine_ls_wR_factor_gt 0.1053
_refine_ls_wR_factor_ref 0.1159
_reflns_number_gt 1794
_reflns_number_total 2383
_reflns_threshold_expression >2sigma(I)
_cod_data_source_file ja0465092si20040613_051220.cif
_cod_data_source_block 040202f
_cod_depositor_comments
;
The following automatic conversions were performed:

'_symmetry_cell_setting' value 'Monoclinic' changed to 'monoclinic'
according to /home/saulius/struct/CIF-dictionaries/cif_core.dic
dictionary named 'cif_core.dic' version 2.4.2 from
2011-04-26.

'_exptl_absorpt_correction_type' value 'MULTI-SCAN'
changed to 'multi-scan' according to
/home/saulius/struct/CIF-dictionaries/cif_core.dic dictionary named
'cif_core.dic' version 2.4.2 from 2011-04-26.

Automatic conversion script
Id: cif_fix_values 2281 2013-09-26 08:29:07Z andrius 

The following automatic conversions were performed:

'_exptl_crystal_density_meas' value 'NONE' was changed to '?' - the
value is perceived as not measured.

Automatic conversion script
Id: cif_fix_values 3008 2015-01-20 13:52:24Z robertas 
;
_cod_original_cell_volume 2325.5(14)
_cod_original_sg_symbol_H-M C2/c
_cod_database_code 4122241

loop_
_symmetry_equiv_pos_as_xyz
'x, y, z'
'-x, y, -z+1/2'
'x+1/2, y+1/2, z'
'-x+1/2, y+1/2, -z+1/2'
'-x, -y, -z'
'x, -y, z-1/2'
'-x+1/2, -y+1/2, -z'
'x+1/2, -y+1/2, z-1/2'

loop_
_atom_site_label
_atom_site_type_symbol
_atom_site_fract_x
_atom_site_fract_y
_atom_site_fract_z
_atom_site_U_iso_or_equiv
_atom_site_adp_type
_atom_site_occupancy
_atom_site_symmetry_multiplicity
_atom_site_calc_flag
_atom_site_refinement_flags
Cl1 Cl 0.190667(15) 0.05548(4) -0.08436(3) 0.05060(9) Uani 1 1 d .
N1 N -0.02658(5) 0.21143(11) -0.03196(8) 0.0421(3) Uani 1 1 d .
N2 N 0.07581(4) 0.13086(10) -0.05178(8) 0.0368(3) Uani 1 1 d .
N3 N 0.17846(4) 0.15700(10) 0.10636(7) 0.0349(2) Uani 1 1 d .
N4 N 0.07064(4) 0.23599(10) 0.12534(7) 0.0326(2) Uani 1 1 d .
N5 N 0.17211(4) 0.25936(11) 0.27487(7) 0.0361(3) Uani 1 1 d .
C1 C 0.04161(5) 0.19168(12) 0.01655(9) 0.0326(3) Uani 1 1 d .
C2 C 0.14224(5) 0.12168(12) 0.00105(9) 0.0337(3) Uani 1 1 d .
C3 C 0.13876(5) 0.21545(11) 0.16612(9) 0.0299(3) Uani 1 1 d .
C4 C 0.13610(5) 0.31786(12) 0.34918(9) 0.0324(3) Uani 1 1 d .
C5 C 0.15023(6) 0.44834(13) 0.38535(11) 0.0457(4) Uani 1 1 d .
H5 H 0.1784 0.5007 0.3544 0.055 Uiso 1 1 calc R
C6 C 0.12238(7) 0.50115(16) 0.46763(13) 0.0559(4) Uani 1 1 d .
H6 H 0.1320 0.5891 0.4922 0.067 Uiso 1 1 calc R
C7 C 0.08030(6) 0.42422(14) 0.51365(11) 0.0480(4) Uani 1 1 d .
H7 H 0.0618 0.4600 0.5694 0.058 Uiso 1 1 calc R
C8 C 0.06580(5) 0.29386(13) 0.47641(9) 0.0355(3) Uani 1 1 d .
C9 C 0.09296(5) 0.23998(12) 0.39362(9) 0.0333(3) Uani 1 1 d .
H9 H 0.0825 0.1526 0.3679 0.040 Uiso 1 1 calc R
C10 C -0.06240(7) 0.16371(19) -0.14996(11) 0.0654(5) Uani 1 1 d .
H10A H -0.0688 0.2368 -0.2040 0.098 Uiso 1 1 calc R
H10B H -0.1065 0.1278 -0.1516 0.098 Uiso 1 1 calc R
H10C H -0.0354 0.0952 -0.1716 0.098 Uiso 1 1 calc R
C11 C 0.24769(6) 0.25446(16) 0.32015(11) 0.0487(4) Uani 1 1 d .
H11A H 0.2635 0.1674 0.3061 0.073 Uiso 1 1 d R
H11B H 0.2617 0.2719 0.4025 0.073 Uiso 1 1 d R
H11C H 0.2672 0.3209 0.2815 0.073 Uiso 1 1 d R

loop_
_atom_site_aniso_label
_atom_site_aniso_U_11
_atom_site_aniso_U_22
_atom_site_aniso_U_33
_atom_site_aniso_U_23
_atom_site_aniso_U_13
_atom_site_aniso_U_12
Cl1 0.03907(14) 0.0707(2) 0.04651(14) -0.00840(15) 0.01955(11) 0.00936(14)
N1 0.0239(4) 0.0744(7) 0.0270(4) -0.0073(5) 0.0060(3) 0.0009(4)
N2 0.0290(4) 0.0520(6) 0.0297(4) -0.0044(4) 0.0091(3) -0.0001(4)
N3 0.0264(4) 0.0467(5) 0.0325(4) 0.0030(4) 0.0102(3) 0.0037(4)
N4 0.0249(4) 0.0449(5) 0.0270(4) 0.0001(4) 0.0063(3) 0.0002(4)
N5 0.0214(4) 0.0576(6) 0.0289(4) -0.0003(4) 0.0068(3) -0.0022(4)
C1 0.0255(5) 0.0436(6) 0.0289(5) 0.0022(5) 0.0085(4) -0.0015(5)
C2 0.0314(5) 0.0382(6) 0.0338(5) 0.0019(5) 0.0131(4) 0.0031(5)
C3 0.0248(4) 0.0365(6) 0.0285(5) 0.0043(4) 0.0080(4) -0.0012(4)
C4 0.0206(4) 0.0479(6) 0.0252(5) -0.0010(5) 0.0014(4) -0.0025(5)
C5 0.0359(6) 0.0476(7) 0.0539(7) 0.0014(6) 0.0136(5) -0.0084(5)
C6 0.0502(7) 0.0483(7) 0.0703(8) -0.0179(7) 0.0197(6) -0.0058(6)
C7 0.0350(6) 0.0648(8) 0.0453(6) -0.0156(6) 0.0136(5) 0.0038(6)
C8 0.0200(5) 0.0567(7) 0.0269(5) -0.0009(5) 0.0024(4) -0.0016(5)
C9 0.0245(5) 0.0434(6) 0.0290(5) -0.0028(5) 0.0034(4) -0.0041(5)
C10 0.0354(6) 0.1201(13) 0.0351(6) -0.0215(8) 0.0022(5) 0.0056(8)
C11 0.0221(5) 0.0846(9) 0.0378(6) 0.0000(6) 0.0063(4) -0.0018(6)

loop_
_atom_type_symbol
_atom_type_description
_atom_type_scat_dispersion_real
_atom_type_scat_dispersion_imag
_atom_type_scat_source
C C 0.0033 0.0016 'International Tables Vol C Tables 4.2.6.8 and 6.1.1.4'
H H 0.0000 0.0000 'International Tables Vol C Tables 4.2.6.8 and 6.1.1.4'
N N 0.0061 0.0033 'International Tables Vol C Tables 4.2.6.8 and 6.1.1.4'
Cl Cl 0.1484 0.1585 'International Tables Vol C Tables 4.2.6.8 and 6.1.1.4'

loop_
_geom_angle_atom_site_label_1
_geom_angle_atom_site_label_2
_geom_angle_atom_site_label_3
_geom_angle
_geom_angle_site_symmetry_1
_geom_angle_site_symmetry_3
C1 N1 C8 121.50(9) . 2
C1 N1 C10 121.38(10) . .
C8 N1 C10 116.71(9) 2 .
C2 N2 C1 111.99(9) . .
C2 N3 C3 111.99(9) . .
C1 N4 C3 114.43(10) . .
C3 N5 C4 122.04(9) . .
C3 N5 C11 120.98(10) . .
C4 N5 C11 116.93(9) . .
N4 C1 N1 118.11(10) . .
N4 C1 N2 125.33(9) . .
N1 C1 N2 116.53(9) . .
N3 C2 N2 130.56(11) . .
N3 C2 Cl1 114.59(8) . .
N2 C2 Cl1 114.82(8) . .
N4 C3 N5 118.01(10) . .
N4 C3 N3 125.66(9) . .
N5 C3 N3 116.30(9) . .
C5 C4 C9 120.31(11) . .
C5 C4 N5 119.00(11) . .
C9 C4 N5 120.36(11) . .
C4 C5 C6 119.76(13) . .
C4 C5 H5 120.1 . .
C6 C5 H5 120.1 . .
C5 C6 C7 120.46(14) . .
C5 C6 H6 119.8 . .
C7 C6 H6 119.8 . .
C8 C7 C6 119.59(13) . .
C8 C7 H7 120.2 . .
C6 C7 H7 120.2 . .
C7 C8 C9 120.57(12) . .
C7 C8 N1 118.97(11) . 2
C9 C8 N1 120.27(11) . 2
C8 C9 C4 119.29(11) . .
C8 C9 H9 120.4 . .
C4 C9 H9 120.4 . .
N1 C10 H10A 109.5 . .
N1 C10 H10B 109.5 . .
H10A C10 H10B 109.5 . .
N1 C10 H10C 109.5 . .
H10A C10 H10C 109.5 . .
H10B C10 H10C 109.5 . .
N5 C11 H11A 109.5 . .
N5 C11 H11B 109.5 . .
H11A C11 H11B 109.5 . .
N5 C11 H11C 109.5 . .
H11A C11 H11C 109.5 . .
H11B C11 H11C 109.5 . .

loop_
_geom_bond_atom_site_label_1
_geom_bond_atom_site_label_2
_geom_bond_distance
_geom_bond_site_symmetry_2
Cl1 C2 1.7478(13) .
N1 C1 1.3475(14) .
N1 C8 1.4398(16) 2
N1 C10 1.4661(16) .
N2 C2 1.3120(14) .
N2 C1 1.3648(15) .
N3 C2 1.3077(14) .
N3 C3 1.3598(15) .
N4 C1 1.3382(14) .
N4 C3 1.3389(14) .
N5 C3 1.3524(14) .
N5 C4 1.4350(15) .
N5 C11 1.4687(15) .
C4 C5 1.3775(18) .
C4 C9 1.3912(17) .
C5 C6 1.380(2) .
C5 H5 0.9300 .
C6 C7 1.381(2) .
C6 H6 0.9300 .
C7 C8 1.3805(19) .
C7 H7 0.9300 .
C8 C9 1.3810(17) .
C8 N1 1.4398(16) 2
C9 H9 0.9300 .
C10 H10A 0.9600 .
C10 H10B 0.9600 .
C10 H10C 0.9600 .
C11 H11A 0.9600 .
C11 H11B 0.9600 .
C11 H11C 0.9600 .

loop_
_geom_torsion_atom_site_label_1
_geom_torsion_atom_site_label_2
_geom_torsion_atom_site_label_3
_geom_torsion_atom_site_label_4
_geom_torsion
_geom_torsion_site_symmetry_1
_geom_torsion_site_symmetry_4
C3 N4 C1 N1 -178.43(10) . .
C3 N4 C1 N2 -0.47(17) . .
C8 N1 C1 N4 8.70(17) 2 .
C10 N1 C1 N4 -178.89(12) . .
C8 N1 C1 N2 -169.43(11) 2 .
C10 N1 C1 N2 2.97(18) . .
C2 N2 C1 N4 -0.93(17) . .
C2 N2 C1 N1 177.05(11) . .
C3 N3 C2 N2 -1.99(18) . .
C3 N3 C2 Cl1 176.11(8) . .
C1 N2 C2 N3 2.36(19) . .
C1 N2 C2 Cl1 -175.74(8) . .
C1 N4 C3 N5 178.97(10) . .
C1 N4 C3 N3 0.92(16) . .
C4 N5 C3 N4 4.40(16) . .
C11 N5 C3 N4 -172.83(11) . .
C4 N5 C3 N3 -177.36(10) . .
C11 N5 C3 N3 5.40(16) . .
C2 N3 C3 N4 0.13(16) . .
C2 N3 C3 N5 -177.95(10) . .
C3 N5 C4 C5 -118.32(12) . .
C11 N5 C4 C5 59.02(14) . .
C3 N5 C4 C9 68.22(14) . .
C11 N5 C4 C9 -114.44(12) . .
C9 C4 C5 C6 1.15(16) . .
N5 C4 C5 C6 -172.31(10) . .
C4 C5 C6 C7 -0.21(18) . .
C5 C6 C7 C8 -0.35(19) . .
C6 C7 C8 C9 -0.05(17) . .
C6 C7 C8 N1 174.93(10) . 2
C7 C8 C9 C4 0.98(15) . .
N1 C8 C9 C4 -173.93(9) 2 .
C5 C4 C9 C8 -1.54(15) . .
N5 C4 C9 C8 171.83(9) . .
